data_7708410
loop_
_publ_author_name
'J\"okel, Julia'
'Ny\&sen, Frauke'
'Siegmund, Daniel'
'Apfel, Ulf-Peter'

_publ_section_title
;
 An Asymmetric Cryptand for the Site-Specific Coordination of 3d Metals in
 Multiple Oxidation States
;
_journal_name_full 'Dalton Transactions'
_journal_paper_doi 10.1039/D1DT02075G
_journal_year 2021
_chemical_formula_moiety '2(C36 H53 Cu N5 S3), 7(Cl), 4(C H4 O)'
_chemical_formula_sum 'C76 H122 Cl7 Cu2 N10 O4 S6'
_chemical_formula_weight 1807.42
_space_group_crystal_system triclinic
_space_group_IT_number 2
_space_group_name_Hall '-P 1'
_space_group_name_H-M_alt 'P -1'
_atom_sites_solution_hydrogens geom
_atom_sites_solution_primary direct
_audit_creation_date 2021-06-21
_audit_creation_method
;
Olex2 1.3
(compiled 2020.11.12 svn.r5f609507 for OlexSys, GUI svn.r6272)
;
_audit_update_record
;
2021-06-21 deposited with the CCDC.	2021-09-24 downloaded from the CCDC.
;
_cell_angle_alpha 66.345(3)
_cell_angle_beta 81.345(3)
_cell_angle_gamma 69.195(3)
_cell_formula_units_Z 1
_cell_length_a 12.4346(4)
_cell_length_b 13.9327(4)
_cell_length_c 15.5273(6)
_cell_measurement_reflns_used 21579
_cell_measurement_temperature 99.9(2)
_cell_measurement_theta_max 74.5810
_cell_measurement_theta_min 3.6260
_cell_volume 2303.27(15)
_computing_cell_refinement 'CrysAlisPro 1.171.38.46 (Rigaku OD, 2015)'
_computing_data_collection 'CrysAlisPro 1.171.38.46 (Rigaku OD, 2015)'
_computing_data_reduction 'CrysAlisPro 1.171.38.46 (Rigaku OD, 2015)'
_computing_molecular_graphics 'Olex2 1.3 (Dolomanov et al., 2009)'
_computing_publication_material 'Olex2 1.3 (Dolomanov et al., 2009)'
_computing_structure_refinement 'SHELXL 2018/3 (Sheldrick, 2015)'
_computing_structure_solution 'SHELXS  (Sheldrick, 2008)'
_diffrn_ambient_environment N~2~
_diffrn_ambient_temperature 99.9(2)
_diffrn_detector 'CCD plate'
_diffrn_detector_area_resol_mean 10.4409
_diffrn_detector_type Atlas
_diffrn_measured_fraction_theta_full 0.995
_diffrn_measured_fraction_theta_max 0.995
_diffrn_measurement_details
;
List of Runs (angles in degrees, time in seconds):

  # Type    Start    End  Width  t~exp~   \w     \q     \k     \f   Frames
#--------------------------------------------------------------------------
  1  \w    -71.00  30.00   1.00    5.00    --  -42.65  57.00 120.00  101
  2  \w   -115.00 -15.00   1.00    5.00    --  -42.65 -57.00 -30.00  100
  3  \w    -20.00  84.00   1.00    5.00    --   42.65 -99.00-120.00  104
  4  \w     32.00 137.00   1.00   17.50    --  108.66 -30.00 -30.00  105
  5  \w     80.00 158.00   1.00   17.50    --  108.66  30.00-150.00   78
  6  \w     35.00 122.00   1.00   17.50    --  108.66-125.00 120.00   87
  7  \w     73.00 158.00   1.00   17.50    --  108.66 125.00 120.00   85
  8  \w     32.00 137.00   1.00   17.50    --  108.66 -30.00-180.00  105
  9  \w     80.00 158.00   1.00   17.50    --  108.66  30.00-180.00   78
 10  \w     33.00 141.00   1.00   17.50    --  108.66 -77.00 -90.00  108
 11  \w     33.00 141.00   1.00   17.50    --  108.66 -77.00 120.00  108
 12  \w   -119.00 -10.00   1.00    5.00    --  -42.65 -77.00 120.00  109
 13  \w   -115.00 -15.00   1.00    5.00    --  -42.65 -57.00-150.00  100
 14  \w    -29.00  71.00   1.00    5.00    --   42.65 -57.00 -30.00  100
 15  \w     80.00 158.00   1.00   17.50    --  108.66  61.00 -90.00   78
 16  \w     83.00 158.00   1.00   17.50    --  108.66  45.00  60.00   75
 17  \w     80.00 158.00   1.00   17.50    --  108.66  30.00 120.00   78
 18  \w     76.00 158.00   1.00   17.50    --  108.66  77.00   0.00   82
 19  \w     76.00 158.00   1.00   17.50    --  108.66  77.00 -60.00   82
 20  \w     80.00 158.00   1.00   17.50    --  108.66  30.00   0.00   78
 21  \w   -119.00 -10.00   1.00    5.00    --  -42.65 -77.00-180.00  109
 22  \w   -119.00 -10.00   1.00    5.00    --  -42.65 -77.00  30.00  109
 23  \w   -119.00 -10.00   1.00    5.00    --  -42.65 -77.00 -90.00  109
 24  \w     76.00 158.00   1.00   17.50    --  108.66  77.00 -30.00   82
 25  \w     80.00 158.00   1.00   17.50    --  108.66  61.00 120.00   78
 26  \w     76.00 126.00   1.00   17.50    --  108.66  77.00-180.00   50
 27  \w     83.00 158.00   1.00   17.50    --  108.66  45.00-120.00   75
;
_diffrn_measurement_device 'four-circle diffractometer'
_diffrn_measurement_device_type 'SuperNova, Single source at offset, Atlas'
_diffrn_measurement_method '\w scans'
_diffrn_orient_matrix_type 'CrysAlisPro convention (1999,Acta A55,543-557)'
_diffrn_orient_matrix_UB_11 0.0907624000
_diffrn_orient_matrix_UB_12 -0.1160601000
_diffrn_orient_matrix_UB_13 0.0374832000
_diffrn_orient_matrix_UB_21 0.0948130000
_diffrn_orient_matrix_UB_22 0.0531847000
_diffrn_orient_matrix_UB_23 -0.0178452000
_diffrn_orient_matrix_UB_31 -0.0184292000
_diffrn_orient_matrix_UB_32 0.0009517000
_diffrn_orient_matrix_UB_33 0.1000504000
_diffrn_radiation_monochromator mirror
_diffrn_radiation_probe x-ray
_diffrn_radiation_type 'Cu K\a'
_diffrn_radiation_wavelength 1.54184
_diffrn_reflns_av_R_equivalents 0.0243
_diffrn_reflns_av_unetI/netI 0.0186
_diffrn_reflns_Laue_measured_fraction_full 0.995
_diffrn_reflns_Laue_measured_fraction_max 0.995
_diffrn_reflns_limit_h_max 14
_diffrn_reflns_limit_h_min -14
_diffrn_reflns_limit_k_max 16
_diffrn_reflns_limit_k_min -16
_diffrn_reflns_limit_l_max 18
_diffrn_reflns_limit_l_min -15
_diffrn_reflns_number 33145
_diffrn_reflns_point_group_measured_fraction_full 0.995
_diffrn_reflns_point_group_measured_fraction_max 0.995
_diffrn_reflns_theta_full 67.498
_diffrn_reflns_theta_max 67.498
_diffrn_reflns_theta_min 3.663
_diffrn_source 'micro-focus sealed X-ray tube'
_diffrn_source_type 'SuperNova (Cu) X-ray Source'
_exptl_absorpt_coefficient_mu 4.094
_exptl_absorpt_correction_T_max 0.921
_exptl_absorpt_correction_T_min 0.652
_exptl_absorpt_correction_type gaussian
_exptl_absorpt_process_details
;
CrysAlisPro 1.171.38.46 (Rigaku Oxford Diffraction, 2015)
Numerical absorption correction based on gaussian integration over
			a multifaceted crystal model
Empirical absorption correction using spherical harmonics,
 implemented in SCALE3 ABSPACK scaling algorithm.
;
_exptl_crystal_colour_primary colourless
_exptl_crystal_density_diffrn 1.303
_exptl_crystal_description prism
_exptl_crystal_F_000 953
_exptl_crystal_size_max 0.138
_exptl_crystal_size_mid 0.123
_exptl_crystal_size_min 0.089
_refine_diff_density_max 0.713
_refine_diff_density_min -0.477
_refine_diff_density_rms 0.080
_refine_ls_extinction_method none
_refine_ls_goodness_of_fit_ref 1.232
_refine_ls_hydrogen_treatment constr
_refine_ls_matrix_type full
_refine_ls_number_parameters 490
_refine_ls_number_reflns 8254
_refine_ls_number_restraints 6
_refine_ls_restrained_S_all 1.233
_refine_ls_R_factor_all 0.0534
_refine_ls_R_factor_gt 0.0522
_refine_ls_shift/su_max 0.000
_refine_ls_shift/su_mean 0.000
_refine_ls_structure_factor_coef Fsqd
_refine_ls_weighting_details 'w=1/[\s^2^(Fo^2^)+8.4142P] where P=(Fo^2^+2Fc^2^)/3'
_refine_ls_weighting_scheme calc
_refine_ls_wR_factor_gt 0.1146
_refine_ls_wR_factor_ref 0.1149
_reflns_Friedel_coverage 0.000
_reflns_number_gt 7999
_reflns_number_total 8254
_reflns_threshold_expression 'I > 2\s(I)'
_cod_data_source_file d1dt02075g2.cif
_cod_data_source_block fm736
_cod_database_code 7708410
_shelx_shelxl_version_number 2018/3
_chemical_oxdiff_formula 'C36 H59 N5 S3 O1 Cl4 Cu1'
_shelx_space_group_comment
;
The symmetry employed for this shelxl refinement is uniquely defined
by the following loop, which should always be used as a source of
symmetry information in preference to the above space-group names.
They are only intended as comments.
;
_shelx_estimated_absorpt_t_max 0.712
_shelx_estimated_absorpt_t_min 0.602
_reflns_odcompleteness_completeness 99.55
_reflns_odcompleteness_iscentric 1
_reflns_odcompleteness_theta 66.97
_olex2_refinement_description
;
1. Restrained distances
 O2-O2A
 0.8 with sigma of 0.02
2. Uiso/Uaniso restraints and constraints
O2 \\sim O2A: within 2A with sigma of 0.01 and sigma for terminal atoms of 0.02
within 2A
3. Others
 Sof(H38D)=Sof(H38E)=Sof(H38F)=Sof(O2A)=Sof(H2AA)=1-FVAR(1)
 Sof(H38A)=Sof(H38B)=Sof(H38C)=Sof(O2)=Sof(H2)=FVAR(1)
 Fixed Sof: H5A(0.5) H4A(0.5)
4.a Secondary CH2 refined with riding coordinates:
 N5(H5A,H5B), N3(H3A,H3B), N4(H4A,H4B), C11(H11A,H11B), C35(H35A,H35B), C2(H2A,
 H2B), C12(H12A,H12B), C26(H26A,H26B), C36(H36A,H36B), C23(H23A,H23B), C13(H13A,
 H13B), C27(H27A,H27B), C14(H14A,H14B), C3(H3C,H3D), C1(H1A,H1B), C25(H25A,
 H25B), C22(H22A,H22B), C15(H15A,H15B), C24(H24A,H24B), C34(H34A,H34B),
 C10(H10A,H10B)
4.b Aromatic/amide H refined with riding coordinates:
 C29(H29), C5(H5), C7(H7), C30(H30), C19(H19), C18(H18), C21(H21), C9(H9),
 C17(H17), C31(H31), C6(H6), C33(H33)
4.c Idealised Me refined as rotating group:
 C37(H37A,H37B,H37C), C38(H38A,H38B,H38C), C38(H38D,H38E,H38F)
4.d Idealised tetrahedral OH refined as rotating group:
 O1(H1), O2(H2), O2A(H2AA)
;
_smtbx_masks_void_probe_radius 1.2
_smtbx_masks_void_truncation_radius 1.2
_olex2_submission_special_instructions 'No special instructions were received'
_oxdiff_exptl_absorpt_empirical_details
;
Empirical correction (ABSPACK) includes:
- Absorption correction using spherical harmonics
- Frame scaling
;
_oxdiff_exptl_absorpt_empirical_full_max 1.146
_oxdiff_exptl_absorpt_empirical_full_min 0.855

loop_
_space_group_symop_operation_xyz
'x, y, z'
'-x, -y, -z'

loop_
_atom_site_label
_atom_site_type_symbol
_atom_site_fract_x
_atom_site_fract_y
_atom_site_fract_z
_atom_site_U_iso_or_equiv
_atom_site_adp_type
_atom_site_occupancy
_atom_site_site_symmetry_order
_atom_site_calc_flag
_atom_site_refinement_flags_posn
_atom_site_refinement_flags_adp
_atom_site_refinement_flags_occupancy
_atom_site_disorder_assembly
_atom_site_disorder_group
Cu1 Cu 0.18264(4) 1.15501(4) 0.18796(4) 0.01888(13) Uani 1 1 d . . . . .
S3 S 0.17877(7) 1.16926(7) 0.03675(6) 0.01999(18) Uani 1 1 d . . . . .
S1 S 0.36056(7) 1.09624(7) 0.24917(6) 0.01836(18) Uani 1 1 d . . . . .
Cl1 Cl 0.17217(7) 0.85145(7) 0.28773(6) 0.02328(19) Uani 1 1 d . . . . .
S2 S 0.01571(8) 1.19765(8) 0.26839(6) 0.02291(19) Uani 1 1 d . . . . .
Cl3 Cl 0.500000 0.500000 0.500000 0.0268(3) Uani 1 2 d S . P . .
Cl2 Cl 0.16019(10) 0.26318(8) 0.49201(7) 0.0364(2) Uani 1 1 d . . . . .
N2 N 0.1717(3) 0.5679(2) 0.3809(2) 0.0192(6) Uani 1 1 d . . . . .
N5 N -0.0438(3) 0.7743(2) 0.3078(2) 0.0202(6) Uani 1 1 d . . . . .
H5A H -0.081658 0.769203 0.363612 0.024 Uiso 0.5 1 calc R U P . .
H5B H 0.021674 0.788600 0.309333 0.024 Uiso 1 1 calc R U . . .
N1 N 0.1786(3) 1.3283(2) 0.1366(2) 0.0201(6) Uani 1 1 d . . . . .
N3 N 0.2488(2) 0.6662(2) 0.4918(2) 0.0171(6) Uani 1 1 d . . . . .
H3A H 0.324636 0.627522 0.488688 0.021 Uiso 1 1 calc R U . . .
H3B H 0.224719 0.712180 0.432173 0.021 Uiso 1 1 calc R U . . .
C29 C 0.3607(3) 0.9847(3) -0.0752(3) 0.0210(7) Uani 1 1 d . . . . .
H29 H 0.347626 1.044758 -0.134388 0.025 Uiso 1 1 calc R U . . .
N4 N 0.3214(3) 0.6662(2) 0.2158(2) 0.0237(7) Uani 1 1 d . . . . .
H4A H 0.296283 0.667619 0.163042 0.028 Uiso 0.5 1 calc R U P . .
H4B H 0.262458 0.711198 0.238548 0.028 Uiso 1 1 calc R U . . .
C11 C 0.1822(3) 0.5866(3) 0.5313(3) 0.0199(7) Uani 1 1 d . . . . .
H11A H 0.098724 0.628076 0.525734 0.024 Uiso 1 1 calc R U . . .
H11B H 0.200131 0.542821 0.598779 0.024 Uiso 1 1 calc R U . . .
C35 C 0.3521(3) 0.5501(3) 0.2878(3) 0.0256(8) Uani 1 1 d . . . . .
H35A H 0.387358 0.546139 0.342730 0.031 Uiso 1 1 calc R U . . .
H35B H 0.409331 0.499072 0.260645 0.031 Uiso 1 1 calc R U . . .
C2 C 0.3793(3) 1.2327(3) 0.1953(3) 0.0227(8) Uani 1 1 d . . . . .
H2A H 0.435541 1.235065 0.232572 0.027 Uiso 1 1 calc R U . . .
H2B H 0.412281 1.242221 0.131387 0.027 Uiso 1 1 calc R U . . .
C12 C 0.2135(3) 0.5097(3) 0.4783(2) 0.0185(7) Uani 1 1 d . . . . .
H12A H 0.298197 0.475636 0.477492 0.022 Uiso 1 1 calc R U . . .
H12B H 0.180099 0.449412 0.511536 0.022 Uiso 1 1 calc R U . . .
C26 C 0.1438(3) 1.3194(3) -0.0133(3) 0.0252(8) Uani 1 1 d . . . . .
H26A H 0.166698 1.342220 -0.080524 0.030 Uiso 1 1 calc R U . . .
H26B H 0.059358 1.353652 -0.010139 0.030 Uiso 1 1 calc R U . . .
C5 C 0.4890(3) 0.8996(3) 0.4626(3) 0.0202(7) Uani 1 1 d . . . . .
H5 H 0.545701 0.935393 0.442660 0.024 Uiso 1 1 calc R U . . .
C4 C 0.3759(3) 0.9591(3) 0.4338(2) 0.0179(7) Uani 1 1 d . . . . .
C36 C 0.2468(3) 0.5142(3) 0.3193(3) 0.0226(8) Uani 1 1 d . . . . .
H36A H 0.203099 0.532650 0.263407 0.027 Uiso 1 1 calc R U . . .
H36B H 0.271234 0.432830 0.353328 0.027 Uiso 1 1 calc R U . . .
C28 C 0.3578(3) 1.0047(3) 0.0062(2) 0.0184(7) Uani 1 1 d . . . . .
C23 C 0.0190(3) 1.3324(3) 0.2553(3) 0.0278(9) Uani 1 1 d . . . . .
H23A H -0.059688 1.378537 0.264879 0.033 Uiso 1 1 calc R U . . .
H23B H 0.068456 1.322088 0.304767 0.033 Uiso 1 1 calc R U . . .
C13 C 0.0521(3) 0.5713(3) 0.3780(3) 0.0211(7) Uani 1 1 d . . . . .
H13A H 0.011502 0.577346 0.436523 0.025 Uiso 1 1 calc R U . . .
H13B H 0.053187 0.500904 0.375780 0.025 Uiso 1 1 calc R U . . .
C27 C 0.3293(3) 1.1213(3) -0.0002(3) 0.0223(8) Uani 1 1 d . . . . .
H27A H 0.340227 1.169798 -0.065627 0.027 Uiso 1 1 calc R U . . .
H27B H 0.380692 1.123997 0.041033 0.027 Uiso 1 1 calc R U . . .
C14 C -0.0138(3) 0.6670(3) 0.2944(3) 0.0218(8) Uani 1 1 d . . . . .
H14A H 0.033546 0.670280 0.236673 0.026 Uiso 1 1 calc R U . . .
H14B H -0.085116 0.655159 0.286656 0.026 Uiso 1 1 calc R U . . .
C3 C 0.3431(3) 1.0801(3) 0.3730(2) 0.0201(7) Uani 1 1 d . . . . .
H3C H 0.392586 1.113892 0.387250 0.024 Uiso 1 1 calc R U . . .
H3D H 0.262129 1.118337 0.385754 0.024 Uiso 1 1 calc R U . . .
C7 C 0.4365(4) 0.7357(3) 0.5487(3) 0.0268(9) Uani 1 1 d . . . . .
H7 H 0.456953 0.659677 0.589001 0.032 Uiso 1 1 calc R U . . .
C32 C 0.3995(3) 0.8086(3) 0.0971(3) 0.0220(8) Uani 1 1 d . . . . .
C30 C 0.3826(3) 0.8784(3) -0.0709(3) 0.0221(8) Uani 1 1 d . . . . .
H30 H 0.383581 0.865821 -0.126873 0.026 Uiso 1 1 calc R U . . .
C8 C 0.3233(3) 0.7938(3) 0.5183(3) 0.0239(8) Uani 1 1 d . . . . .
C19 C -0.2618(3) 1.1717(3) 0.2744(2) 0.0201(7) Uani 1 1 d . . . . .
H19 H -0.295596 1.240190 0.282864 0.024 Uiso 1 1 calc R U . . .
C18 C -0.3145(3) 1.0910(3) 0.3134(2) 0.0216(8) Uani 1 1 d . . . . .
H18 H -0.383004 1.103503 0.349636 0.026 Uiso 1 1 calc R U . . .
C1 C 0.2698(3) 1.3287(3) 0.1879(3) 0.0228(8) Uani 1 1 d . . . . .
H1A H 0.241486 1.324954 0.251884 0.027 Uiso 1 1 calc R U . . .
H1B H 0.286737 1.399136 0.154885 0.027 Uiso 1 1 calc R U . . .
C16 C -0.1661(3) 0.9733(3) 0.2466(3) 0.0219(8) Uani 1 1 d . . . . .
C21 C -0.1127(3) 1.0538(3) 0.2092(2) 0.0215(8) Uani 1 1 d . . . . .
H21 H -0.043320 1.040851 0.173999 0.026 Uiso 1 1 calc R U . . .
C25 C 0.2005(3) 1.3647(3) 0.0343(3) 0.0264(8) Uani 1 1 d . . . . .
H25A H 0.284536 1.340343 0.022733 0.032 Uiso 1 1 calc R U . . .
H25B H 0.171563 1.446731 0.006014 0.032 Uiso 1 1 calc R U . . .
C20 C -0.1603(3) 1.1537(3) 0.2232(2) 0.0190(7) Uani 1 1 d . . . . .
C9 C 0.2942(3) 0.9055(3) 0.4608(3) 0.0209(7) Uani 1 1 d . . . . .
H9 H 0.217354 0.945637 0.439563 0.025 Uiso 1 1 calc R U . . .
C22 C -0.1002(3) 1.2389(3) 0.1868(3) 0.0234(8) Uani 1 1 d . . . . .
H22A H -0.155606 1.312383 0.181942 0.028 Uiso 1 1 calc R U . . .
H22B H -0.067671 1.244322 0.123406 0.028 Uiso 1 1 calc R U . . .
C17 C -0.2673(3) 0.9925(3) 0.2994(3) 0.0226(8) Uani 1 1 d . . . . .
H17 H -0.303816 0.937404 0.325873 0.027 Uiso 1 1 calc R U . . .
C15 C -0.1184(4) 0.8669(3) 0.2291(3) 0.0273(9) Uani 1 1 d . . . . .
H15A H -0.182941 0.845364 0.221143 0.033 Uiso 1 1 calc R U . . .
H15B H -0.072818 0.879320 0.169928 0.033 Uiso 1 1 calc R U . . .
C24 C 0.0638(3) 1.3938(3) 0.1596(3) 0.0257(8) Uani 1 1 d . . . . .
H24A H 0.008894 1.412911 0.110608 0.031 Uiso 1 1 calc R U . . .
H24B H 0.067839 1.463850 0.158745 0.031 Uiso 1 1 calc R U . . .
C31 C 0.4030(3) 0.7900(3) 0.0152(3) 0.0234(8) Uani 1 1 d . . . . .
H31 H 0.419396 0.716789 0.018072 0.028 Uiso 1 1 calc R U . . .
C34 C 0.4200(3) 0.7108(3) 0.1900(3) 0.0287(9) Uani 1 1 d . . . . .
H34A H 0.491527 0.651630 0.185646 0.034 Uiso 1 1 calc R U . . .
H34B H 0.430308 0.733954 0.239889 0.034 Uiso 1 1 calc R U . . .
C6 C 0.5197(3) 0.7877(3) 0.5206(3) 0.0257(8) Uani 1 1 d . . . . .
H6 H 0.596976 0.747386 0.540801 0.031 Uiso 1 1 calc R U . . .
C33 C 0.3765(3) 0.9154(3) 0.0930(3) 0.0207(7) Uani 1 1 d . . . . .
H33 H 0.373485 0.927990 0.149216 0.025 Uiso 1 1 calc R U . . .
C10 C 0.2358(4) 0.7347(4) 0.5488(3) 0.0356(10) Uani 1 1 d . . . . .
H10A H 0.246081 0.686274 0.616235 0.043 Uiso 1 1 calc R U . . .
H10B H 0.157395 0.789538 0.540681 0.043 Uiso 1 1 calc R U . . .
Cl4 Cl 0.71629(10) 0.50565(9) 0.21851(9) 0.0444(3) Uani 1 1 d . . . . .
O1 O 0.7005(3) 0.7218(3) 0.2390(2) 0.0477(9) Uani 1 1 d . . . . .
H1 H 0.707315 0.660227 0.237631 0.072 Uiso 1 1 calc R U . . .
C37 C 0.6315(4) 0.7353(3) 0.3177(3) 0.0324(9) Uani 1 1 d . . . . .
H37A H 0.568531 0.806038 0.296767 0.049 Uiso 1 1 calc R U . . .
H37B H 0.678712 0.734879 0.363095 0.049 Uiso 1 1 calc R U . . .
H37C H 0.599537 0.674444 0.347506 0.049 Uiso 1 1 calc R U . . .
C38 C 0.5527(6) 0.4179(5) 0.1081(5) 0.0719(18) Uani 1 1 d . . . . .
H38A H 0.482420 0.477901 0.079385 0.108 Uiso 0.591(9) 1 calc R U P A 1
H38B H 0.556374 0.408588 0.173663 0.108 Uiso 0.591(9) 1 calc R U P A 1
H38C H 0.552033 0.348821 0.105772 0.108 Uiso 0.591(9) 1 calc R U P A 1
H38D H 0.498514 0.422136 0.065852 0.108 Uiso 0.409(9) 1 calc R U P A 2
H38E H 0.541001 0.369054 0.172272 0.108 Uiso 0.409(9) 1 calc R U P A 2
H38F H 0.631658 0.388218 0.087463 0.108 Uiso 0.409(9) 1 calc R U P A 2
O2 O 0.6480(8) 0.4439(9) 0.0590(7) 0.098(3) Uani 0.591(9) 1 d . U P A 1
H2 H 0.637308 0.466970 0.000975 0.147 Uiso 0.591(9) 1 calc R U P A 1
O2A O 0.5346(9) 0.5206(7) 0.1061(7) 0.058(3) Uani 0.409(9) 1 d . U P A 2
H2AA H 0.593578 0.521841 0.125301 0.088 Uiso 0.409(9) 1 calc R U P A 2

loop_
_atom_site_aniso_label
_atom_site_aniso_U_11
_atom_site_aniso_U_22
_atom_site_aniso_U_33
_atom_site_aniso_U_23
_atom_site_aniso_U_13
_atom_site_aniso_U_12
Cu1 0.0194(3) 0.0165(3) 0.0192(3) -0.0054(2) 0.0005(2) -0.0058(2)
S3 0.0181(4) 0.0202(4) 0.0195(4) -0.0063(3) -0.0014(3) -0.0046(3)
S1 0.0204(4) 0.0157(4) 0.0165(4) -0.0048(3) -0.0007(3) -0.0043(3)
Cl1 0.0227(4) 0.0176(4) 0.0259(5) -0.0053(3) -0.0020(3) -0.0050(3)
S2 0.0200(4) 0.0285(5) 0.0220(5) -0.0101(4) 0.0028(3) -0.0105(4)
Cl3 0.0169(6) 0.0251(6) 0.0433(8) -0.0208(6) 0.0008(5) -0.0036(5)
Cl2 0.0559(7) 0.0206(4) 0.0280(5) -0.0094(4) 0.0043(5) -0.0086(4)
N2 0.0203(15) 0.0162(14) 0.0197(15) -0.0065(12) 0.0014(12) -0.0054(12)
N5 0.0199(15) 0.0171(15) 0.0231(16) -0.0065(13) -0.0048(12) -0.0050(12)
N1 0.0203(15) 0.0161(14) 0.0223(16) -0.0061(12) 0.0004(12) -0.0055(12)
N3 0.0161(14) 0.0157(14) 0.0183(15) -0.0051(12) 0.0016(11) -0.0060(11)
C29 0.0162(17) 0.0244(18) 0.0197(18) -0.0064(15) -0.0002(14) -0.0058(14)
N4 0.0256(17) 0.0170(15) 0.0229(16) -0.0055(13) 0.0051(13) -0.0050(13)
C11 0.0222(18) 0.0188(17) 0.0209(18) -0.0078(15) 0.0043(14) -0.0107(15)
C35 0.027(2) 0.0173(18) 0.0216(19) -0.0039(15) 0.0038(15) 0.0000(15)
C2 0.0171(18) 0.0208(18) 0.027(2) -0.0029(15) -0.0001(15) -0.0090(15)
C12 0.0178(17) 0.0151(16) 0.0206(18) -0.0044(14) -0.0010(14) -0.0053(14)
C26 0.029(2) 0.0206(18) 0.0185(19) -0.0021(15) -0.0045(15) -0.0034(16)
C5 0.0206(18) 0.0226(18) 0.0206(18) -0.0108(15) -0.0002(14) -0.0076(15)
C4 0.0242(18) 0.0169(17) 0.0141(17) -0.0075(14) 0.0011(14) -0.0070(14)
C36 0.029(2) 0.0159(17) 0.0214(19) -0.0087(15) 0.0034(15) -0.0052(15)
C28 0.0116(16) 0.0229(18) 0.0192(18) -0.0058(15) -0.0015(13) -0.0059(14)
C23 0.0197(19) 0.033(2) 0.039(2) -0.0235(19) 0.0046(17) -0.0080(16)
C13 0.0214(18) 0.0160(17) 0.0257(19) -0.0061(15) -0.0024(15) -0.0070(14)
C27 0.0219(18) 0.0276(19) 0.0218(19) -0.0109(16) 0.0024(15) -0.0124(15)
C14 0.0224(18) 0.0175(17) 0.026(2) -0.0082(15) -0.0051(15) -0.0058(14)
C3 0.0269(19) 0.0186(17) 0.0155(17) -0.0062(14) -0.0041(14) -0.0070(15)
C7 0.048(2) 0.0151(17) 0.0178(18) -0.0074(15) -0.0042(17) -0.0073(17)
C32 0.0148(17) 0.0252(19) 0.0224(19) -0.0062(15) 0.0021(14) -0.0065(14)
C30 0.0189(18) 0.0279(19) 0.0203(19) -0.0113(16) 0.0019(14) -0.0068(15)
C8 0.038(2) 0.0233(19) 0.0190(18) -0.0136(15) 0.0105(16) -0.0169(17)
C19 0.0200(18) 0.0207(18) 0.0182(18) -0.0081(14) -0.0049(14) -0.0020(14)
C18 0.0178(17) 0.0286(19) 0.0172(18) -0.0072(15) 0.0008(14) -0.0083(15)
C1 0.0237(19) 0.0185(18) 0.027(2) -0.0081(15) 0.0024(15) -0.0101(15)
C16 0.0247(19) 0.0188(18) 0.0177(18) -0.0037(14) -0.0078(15) -0.0027(15)
C21 0.0159(17) 0.0252(19) 0.0173(18) -0.0067(15) -0.0027(14) -0.0005(14)
C25 0.027(2) 0.0168(18) 0.024(2) 0.0014(15) -0.0015(16) -0.0051(15)
C20 0.0182(17) 0.0188(17) 0.0184(18) -0.0045(14) -0.0032(14) -0.0058(14)
C9 0.0221(18) 0.0225(18) 0.0224(19) -0.0129(15) 0.0027(15) -0.0080(15)
C22 0.0221(19) 0.029(2) 0.0210(19) -0.0090(16) 0.0006(15) -0.0107(16)
C17 0.0243(19) 0.0242(19) 0.0192(18) -0.0034(15) -0.0028(15) -0.0122(15)
C15 0.032(2) 0.0194(19) 0.022(2) -0.0044(16) -0.0102(16) 0.0000(16)
C24 0.0215(19) 0.0190(18) 0.037(2) -0.0125(17) -0.0039(16) -0.0030(15)
C31 0.0223(19) 0.0237(19) 0.027(2) -0.0134(16) 0.0043(15) -0.0077(15)
C34 0.025(2) 0.026(2) 0.027(2) -0.0057(17) 0.0074(16) -0.0077(16)
C6 0.028(2) 0.0232(19) 0.025(2) -0.0126(16) -0.0099(16) 0.0015(16)
C33 0.0163(17) 0.0290(19) 0.0167(18) -0.0094(15) 0.0006(14) -0.0066(15)
C10 0.054(3) 0.031(2) 0.036(2) -0.0236(19) 0.024(2) -0.028(2)
Cl4 0.0368(6) 0.0317(5) 0.0533(7) -0.0166(5) -0.0014(5) 0.0032(4)
O1 0.072(2) 0.050(2) 0.0353(18) -0.0204(16) 0.0173(17) -0.0383(19)
C37 0.040(2) 0.032(2) 0.028(2) -0.0087(18) -0.0022(18) -0.0165(19)
C38 0.083(5) 0.058(4) 0.082(5) -0.026(3) -0.021(4) -0.024(3)
O2 0.098(7) 0.107(7) 0.094(7) -0.015(6) -0.009(5) -0.061(6)
O2A 0.079(7) 0.043(5) 0.060(6) -0.022(4) -0.023(5) -0.016(5)

loop_
_atom_type_symbol
_atom_type_description
_atom_type_scat_dispersion_real
_atom_type_scat_dispersion_imag
_atom_type_scat_source
C C 0.0181 0.0091 'International Tables Vol C Tables 4.2.6.8 and 6.1.1.4'
H H 0.0000 0.0000 'International Tables Vol C Tables 4.2.6.8 and 6.1.1.4'
Cl Cl 0.3639 0.7018 'International Tables Vol C Tables 4.2.6.8 and 6.1.1.4'
Cu Cu -1.9646 0.5888 'International Tables Vol C Tables 4.2.6.8 and 6.1.1.4'
N N 0.0311 0.0180 'International Tables Vol C Tables 4.2.6.8 and 6.1.1.4'
O O 0.0492 0.0322 'International Tables Vol C Tables 4.2.6.8 and 6.1.1.4'
S S 0.3331 0.5567 'International Tables Vol C Tables 4.2.6.8 and 6.1.1.4'

loop_
_exptl_crystal_face_index_h
_exptl_crystal_face_index_k
_exptl_crystal_face_index_l
_exptl_crystal_face_perp_dist
-2 0 -9 0.0482
2 0 9 0.0464
4 -6 -4 0.0646
-4 6 4 0.0689
7 7 4 0.0417
-7 -7 -5 0.0424
1 -8 -4 0.0526
-4 1 8 0.0726
-8 -4 -4 0.0421
6 6 -1 0.0433
6 -2 1 0.0533

loop_
_geom_angle_atom_site_label_1
_geom_angle_atom_site_label_2
_geom_angle_atom_site_label_3
_geom_angle
_geom_angle_site_symmetry_1
_geom_angle_site_symmetry_3
_geom_angle_publ_flag
S1 Cu1 S3 115.92(4) . . ?
S2 Cu1 S3 120.19(4) . . ?
S2 Cu1 S1 123.90(4) . . ?
N1 Cu1 S3 90.06(8) . . ?
N1 Cu1 S1 90.28(8) . . ?
N1 Cu1 S2 89.86(8) . . ?
C26 S3 Cu1 94.42(13) . . ?
C26 S3 C27 102.54(18) . . ?
C27 S3 Cu1 106.56(12) . . ?
C2 S1 Cu1 94.73(12) . . ?
C2 S1 C3 100.59(17) . . ?
C3 S1 Cu1 108.27(12) . . ?
C23 S2 Cu1 95.03(13) . . ?
C23 S2 C22 100.99(18) . . ?
C22 S2 Cu1 105.73(13) . . ?
C12 N2 C13 109.9(3) . . ?
C36 N2 C12 110.7(3) . . ?
C36 N2 C13 110.8(3) . . ?
H5A N5 H5B 108.2 . . ?
C14 N5 H5A 109.6 . . ?
C14 N5 H5B 109.6 . . ?
C15 N5 H5A 109.6 . . ?
C15 N5 H5B 109.6 . . ?
C15 N5 C14 110.1(3) . . ?
C1 N1 Cu1 106.4(2) . . ?
C25 N1 Cu1 107.6(2) . . ?
C25 N1 C1 112.2(3) . . ?
C25 N1 C24 112.0(3) . . ?
C24 N1 Cu1 107.4(2) . . ?
C24 N1 C1 110.9(3) . . ?
H3A N3 H3B 107.8 . . ?
C11 N3 H3A 109.0 . . ?
C11 N3 H3B 109.0 . . ?
C10 N3 H3A 109.0 . . ?
C10 N3 H3B 109.0 . . ?
C10 N3 C11 113.1(3) . . ?
C28 C29 H29 119.6 . . ?
C30 C29 H29 119.6 . . ?
C30 C29 C28 120.8(3) . . ?
H4A N4 H4B 107.8 . . ?
C35 N4 H4A 109.0 . . ?
C35 N4 H4B 109.0 . . ?
C34 N4 H4A 109.0 . . ?
C34 N4 H4B 109.0 . . ?
C34 N4 C35 113.1(3) . . ?
N3 C11 H11A 109.7 . . ?
N3 C11 H11B 109.7 . . ?
N3 C11 C12 109.7(3) . . ?
H11A C11 H11B 108.2 . . ?
C12 C11 H11A 109.7 . . ?
C12 C11 H11B 109.7 . . ?
N4 C35 H35A 109.5 . . ?
N4 C35 H35B 109.5 . . ?
N4 C35 C36 110.8(3) . . ?
H35A C35 H35B 108.1 . . ?
C36 C35 H35A 109.5 . . ?
C36 C35 H35B 109.5 . . ?
S1 C2 H2A 108.6 . . ?
S1 C2 H2B 108.6 . . ?
H2A C2 H2B 107.6 . . ?
C1 C2 S1 114.4(2) . . ?
C1 C2 H2A 108.6 . . ?
C1 C2 H2B 108.6 . . ?
N2 C12 C11 112.2(3) . . ?
N2 C12 H12A 109.2 . . ?
N2 C12 H12B 109.2 . . ?
C11 C12 H12A 109.2 . . ?
C11 C12 H12B 109.2 . . ?
H12A C12 H12B 107.9 . . ?
S3 C26 H26A 108.6 . . ?
S3 C26 H26B 108.6 . . ?
H26A C26 H26B 107.5 . . ?
C25 C26 S3 114.9(3) . . ?
C25 C26 H26A 108.6 . . ?
C25 C26 H26B 108.6 . . ?
C4 C5 H5 119.8 . . ?
C4 C5 C6 120.4(3) . . ?
C6 C5 H5 119.8 . . ?
C5 C4 C3 120.0(3) . . ?
C9 C4 C5 119.5(3) . . ?
C9 C4 C3 120.5(3) . . ?
N2 C36 C35 112.1(3) . . ?
N2 C36 H36A 109.2 . . ?
N2 C36 H36B 109.2 . . ?
C35 C36 H36A 109.2 . . ?
C35 C36 H36B 109.2 . . ?
H36A C36 H36B 107.9 . . ?
C29 C28 C27 119.6(3) . . ?
C29 C28 C33 119.0(3) . . ?
C33 C28 C27 121.4(3) . . ?
S2 C23 H23A 108.9 . . ?
S2 C23 H23B 108.9 . . ?
H23A C23 H23B 107.7 . . ?
C24 C23 S2 113.4(3) . . ?
C24 C23 H23A 108.9 . . ?
C24 C23 H23B 108.9 . . ?
N2 C13 H13A 109.0 . . ?
N2 C13 H13B 109.0 . . ?
N2 C13 C14 112.8(3) . . ?
H13A C13 H13B 107.8 . . ?
C14 C13 H13A 109.0 . . ?
C14 C13 H13B 109.0 . . ?
S3 C27 H27A 110.0 . . ?
S3 C27 H27B 110.0 . . ?
C28 C27 S3 108.5(2) . . ?
C28 C27 H27A 110.0 . . ?
C28 C27 H27B 110.0 . . ?
H27A C27 H27B 108.4 . . ?
N5 C14 C13 110.6(3) . . ?
N5 C14 H14A 109.5 . . ?
N5 C14 H14B 109.5 . . ?
C13 C14 H14A 109.5 . . ?
C13 C14 H14B 109.5 . . ?
H14A C14 H14B 108.1 . . ?
S1 C3 H3C 109.8 . . ?
S1 C3 H3D 109.8 . . ?
C4 C3 S1 109.2(2) . . ?
C4 C3 H3C 109.8 . . ?
C4 C3 H3D 109.8 . . ?
H3C C3 H3D 108.3 . . ?
C8 C7 H7 119.7 . . ?
C6 C7 H7 119.7 . . ?
C6 C7 C8 120.7(3) . . ?
C31 C32 C34 118.7(3) . . ?
C31 C32 C33 120.1(3) . . ?
C33 C32 C34 121.2(3) . . ?
C29 C30 H30 120.0 . . ?
C29 C30 C31 120.0(3) . . ?
C31 C30 H30 120.0 . . ?
C7 C8 C10 119.3(4) . . ?
C9 C8 C7 119.0(3) . . ?
C9 C8 C10 121.7(4) . . ?
C18 C19 H19 119.7 . . ?
C18 C19 C20 120.7(3) . . ?
C20 C19 H19 119.7 . . ?
C19 C18 H18 120.0 . . ?
C17 C18 C19 119.9(3) . . ?
C17 C18 H18 120.0 . . ?
N1 C1 C2 112.2(3) . . ?
N1 C1 H1A 109.2 . . ?
N1 C1 H1B 109.2 . . ?
C2 C1 H1A 109.2 . . ?
C2 C1 H1B 109.2 . . ?
H1A C1 H1B 107.9 . . ?
C21 C16 C17 119.4(3) . . ?
C21 C16 C15 121.1(3) . . ?
C17 C16 C15 119.5(3) . . ?
C16 C21 H21 119.8 . . ?
C16 C21 C20 120.4(3) . . ?
C20 C21 H21 119.8 . . ?
N1 C25 C26 112.7(3) . . ?
N1 C25 H25A 109.0 . . ?
N1 C25 H25B 109.0 . . ?
C26 C25 H25A 109.0 . . ?
C26 C25 H25B 109.0 . . ?
H25A C25 H25B 107.8 . . ?
C19 C20 C21 119.2(3) . . ?
C19 C20 C22 120.0(3) . . ?
C21 C20 C22 120.7(3) . . ?
C4 C9 C8 121.0(4) . . ?
C4 C9 H9 119.5 . . ?
C8 C9 H9 119.5 . . ?
S2 C22 H22A 109.9 . . ?
S2 C22 H22B 109.9 . . ?
C20 C22 S2 108.7(3) . . ?
C20 C22 H22A 109.9 . . ?
C20 C22 H22B 109.9 . . ?
H22A C22 H22B 108.3 . . ?
C18 C17 C16 120.3(3) . . ?
C18 C17 H17 119.8 . . ?
C16 C17 H17 119.8 . . ?
N5 C15 C16 112.2(3) . . ?
N5 C15 H15A 109.2 . . ?
N5 C15 H15B 109.2 . . ?
C16 C15 H15A 109.2 . . ?
C16 C15 H15B 109.2 . . ?
H15A C15 H15B 107.9 . . ?
N1 C24 C23 112.8(3) . . ?
N1 C24 H24A 109.0 . . ?
N1 C24 H24B 109.0 . . ?
C23 C24 H24A 109.0 . . ?
C23 C24 H24B 109.0 . . ?
H24A C24 H24B 107.8 . . ?
C32 C31 C30 120.0(3) . . ?
C32 C31 H31 120.0 . . ?
C30 C31 H31 120.0 . . ?
N4 C34 C32 111.2(3) . . ?
N4 C34 H34A 109.4 . . ?
N4 C34 H34B 109.4 . . ?
C32 C34 H34A 109.4 . . ?
C32 C34 H34B 109.4 . . ?
H34A C34 H34B 108.0 . . ?
C5 C6 H6 120.3 . . ?
C7 C6 C5 119.5(3) . . ?
C7 C6 H6 120.3 . . ?
C28 C33 H33 119.9 . . ?
C32 C33 C28 120.2(3) . . ?
C32 C33 H33 119.9 . . ?
N3 C10 C8 110.3(3) . . ?
N3 C10 H10A 109.6 . . ?
N3 C10 H10B 109.6 . . ?
C8 C10 H10A 109.6 . . ?
C8 C10 H10B 109.6 . . ?
H10A C10 H10B 108.1 . . ?
C37 O1 H1 109.5 . . ?
O1 C37 H37A 109.5 . . ?
O1 C37 H37B 109.5 . . ?
O1 C37 H37C 109.5 . . ?
H37A C37 H37B 109.5 . . ?
H37A C37 H37C 109.5 . . ?
H37B C37 H37C 109.5 . . ?
H38A C38 H38B 109.5 . . ?
H38A C38 H38C 109.5 . . ?
H38B C38 H38C 109.5 . . ?
H38D C38 H38E 109.5 . . ?
H38D C38 H38F 109.5 . . ?
H38E C38 H38F 109.5 . . ?
O2 C38 H38A 109.5 . . ?
O2 C38 H38B 109.5 . . ?
O2 C38 H38C 109.5 . . ?
O2A C38 H38D 109.5 . . ?
O2A C38 H38E 109.5 . . ?
O2A C38 H38F 109.5 . . ?
C38 O2 H2 109.5 . . ?
C38 O2A H2AA 109.5 . . ?

loop_
_geom_bond_atom_site_label_1
_geom_bond_atom_site_label_2
_geom_bond_distance
_geom_bond_site_symmetry_2
_geom_bond_publ_flag
Cu1 S3 2.2821(10) . ?
Cu1 S1 2.2780(10) . ?
Cu1 S2 2.2717(10) . ?
Cu1 N1 2.202(3) . ?
S3 C26 1.822(4) . ?
S3 C27 1.837(4) . ?
S1 C2 1.829(4) . ?
S1 C3 1.832(4) . ?
S2 C23 1.820(4) . ?
S2 C22 1.841(4) . ?
N2 C12 1.473(4) . ?
N2 C36 1.467(5) . ?
N2 C13 1.478(4) . ?
N5 H5A 0.9100 . ?
N5 H5B 0.9100 . ?
N5 C14 1.500(4) . ?
N5 C15 1.498(4) . ?
N1 C1 1.484(5) . ?
N1 C25 1.475(5) . ?
N1 C24 1.476(5) . ?
N3 H3A 0.9100 . ?
N3 H3B 0.9100 . ?
N3 C11 1.499(4) . ?
N3 C10 1.498(5) . ?
C29 H29 0.9500 . ?
C29 C28 1.392(5) . ?
C29 C30 1.383(5) . ?
N4 H4A 0.9100 . ?
N4 H4B 0.9100 . ?
N4 C35 1.501(4) . ?
N4 C34 1.498(5) . ?
C11 H11A 0.9900 . ?
C11 H11B 0.9900 . ?
C11 C12 1.515(5) . ?
C35 H35A 0.9900 . ?
C35 H35B 0.9900 . ?
C35 C36 1.510(5) . ?
C2 H2A 0.9900 . ?
C2 H2B 0.9900 . ?
C2 C1 1.512(5) . ?
C12 H12A 0.9900 . ?
C12 H12B 0.9900 . ?
C26 H26A 0.9900 . ?
C26 H26B 0.9900 . ?
C26 C25 1.513(6) . ?
C5 H5 0.9500 . ?
C5 C4 1.389(5) . ?
C5 C6 1.393(5) . ?
C4 C3 1.500(5) . ?
C4 C9 1.387(5) . ?
C36 H36A 0.9900 . ?
C36 H36B 0.9900 . ?
C28 C27 1.499(5) . ?
C28 C33 1.400(5) . ?
C23 H23A 0.9900 . ?
C23 H23B 0.9900 . ?
C23 C24 1.523(6) . ?
C13 H13A 0.9900 . ?
C13 H13B 0.9900 . ?
C13 C14 1.513(5) . ?
C27 H27A 0.9900 . ?
C27 H27B 0.9900 . ?
C14 H14A 0.9900 . ?
C14 H14B 0.9900 . ?
C3 H3C 0.9900 . ?
C3 H3D 0.9900 . ?
C7 H7 0.9500 . ?
C7 C8 1.394(6) . ?
C7 C6 1.390(6) . ?
C32 C31 1.388(5) . ?
C32 C34 1.513(5) . ?
C32 C33 1.388(5) . ?
C30 H30 0.9500 . ?
C30 C31 1.388(5) . ?
C8 C9 1.389(5) . ?
C8 C10 1.502(5) . ?
C19 H19 0.9500 . ?
C19 C18 1.384(5) . ?
C19 C20 1.387(5) . ?
C18 H18 0.9500 . ?
C18 C17 1.380(5) . ?
C1 H1A 0.9900 . ?
C1 H1B 0.9900 . ?
C16 C21 1.387(5) . ?
C16 C17 1.398(5) . ?
C16 C15 1.508(5) . ?
C21 H21 0.9500 . ?
C21 C20 1.397(5) . ?
C25 H25A 0.9900 . ?
C25 H25B 0.9900 . ?
C20 C22 1.501(5) . ?
C9 H9 0.9500 . ?
C22 H22A 0.9900 . ?
C22 H22B 0.9900 . ?
C17 H17 0.9500 . ?
C15 H15A 0.9900 . ?
C15 H15B 0.9900 . ?
C24 H24A 0.9900 . ?
C24 H24B 0.9900 . ?
C31 H31 0.9500 . ?
C34 H34A 0.9900 . ?
C34 H34B 0.9900 . ?
C6 H6 0.9500 . ?
C33 H33 0.9500 . ?
C10 H10A 0.9900 . ?
C10 H10B 0.9900 . ?
O1 H1 0.8400 . ?
O1 C37 1.421(5) . ?
C37 H37A 0.9800 . ?
C37 H37B 0.9800 . ?
C37 H37C 0.9800 . ?
C38 H38A 0.9800 . ?
C38 H38B 0.9800 . ?
C38 H38C 0.9800 . ?
C38 H38D 0.9800 . ?
C38 H38E 0.9800 . ?
C38 H38F 0.9800 . ?
C38 O2 1.389(11) . ?
C38 O2A 1.356(10) . ?
O2 H2 0.8400 . ?
O2A H2AA 0.8400 . ?

loop_
_geom_torsion_atom_site_label_1
_geom_torsion_atom_site_label_2
_geom_torsion_atom_site_label_3
_geom_torsion_atom_site_label_4
_geom_torsion
_geom_torsion_site_symmetry_1
_geom_torsion_site_symmetry_2
_geom_torsion_site_symmetry_3
_geom_torsion_site_symmetry_4
_geom_torsion_publ_flag
Cu1 S3 C26 C25 36.6(3) . . . . ?
Cu1 S3 C27 C28 100.8(2) . . . . ?
Cu1 S1 C2 C1 34.7(3) . . . . ?
Cu1 S1 C3 C4 105.2(2) . . . . ?
Cu1 S2 C23 C24 38.0(3) . . . . ?
Cu1 S2 C22 C20 112.6(2) . . . . ?
Cu1 N1 C1 C2 42.5(3) . . . . ?
Cu1 N1 C25 C26 38.1(3) . . . . ?
Cu1 N1 C24 C23 38.7(4) . . . . ?
S3 C26 C25 N1 -54.1(4) . . . . ?
S1 C2 C1 N1 -55.7(4) . . . . ?
S2 C23 C24 N1 -55.3(4) . . . . ?
N2 C13 C14 N5 -73.3(4) . . . . ?
N3 C11 C12 N2 -68.7(4) . . . . ?
C29 C28 C27 S3 101.8(3) . . . . ?
C29 C28 C33 C32 1.0(5) . . . . ?
C29 C30 C31 C32 1.2(5) . . . . ?
N4 C35 C36 N2 -73.5(4) . . . . ?
C11 N3 C10 C8 167.7(3) . . . . ?
C35 N4 C34 C32 160.9(3) . . . . ?
C2 S1 C3 C4 -156.2(3) . . . . ?
C12 N2 C36 C35 -81.9(4) . . . . ?
C12 N2 C13 C14 155.0(3) . . . . ?
C26 S3 C27 C28 -160.7(3) . . . . ?
C5 C4 C3 S1 89.6(3) . . . . ?
C5 C4 C9 C8 1.8(5) . . . . ?
C4 C5 C6 C7 0.7(5) . . . . ?
C36 N2 C12 C11 150.9(3) . . . . ?
C36 N2 C13 C14 -82.3(4) . . . . ?
C28 C29 C30 C31 -0.7(5) . . . . ?
C23 S2 C22 C20 -148.9(3) . . . . ?
C13 N2 C12 C11 -86.4(3) . . . . ?
C13 N2 C36 C35 155.8(3) . . . . ?
C27 S3 C26 C25 -71.5(3) . . . . ?
C27 C28 C33 C32 178.1(3) . . . . ?
C14 N5 C15 C16 171.2(3) . . . . ?
C3 S1 C2 C1 -75.0(3) . . . . ?
C3 C4 C9 C8 -179.0(3) . . . . ?
C7 C8 C9 C4 -0.2(5) . . . . ?
C7 C8 C10 N3 -78.3(5) . . . . ?
C30 C29 C28 C27 -177.6(3) . . . . ?
C30 C29 C28 C33 -0.4(5) . . . . ?
C8 C7 C6 C5 0.9(6) . . . . ?
C19 C18 C17 C16 0.4(5) . . . . ?
C19 C20 C22 S2 97.8(3) . . . . ?
C18 C19 C20 C21 1.5(5) . . . . ?
C18 C19 C20 C22 -176.0(3) . . . . ?
C1 N1 C25 C26 154.8(3) . . . . ?
C1 N1 C24 C23 -77.2(4) . . . . ?
C16 C21 C20 C19 -0.3(5) . . . . ?
C16 C21 C20 C22 177.2(3) . . . . ?
C21 C16 C17 C18 0.8(5) . . . . ?
C21 C16 C15 N5 96.1(4) . . . . ?
C21 C20 C22 S2 -79.7(4) . . . . ?
C25 N1 C1 C2 -74.9(4) . . . . ?
C25 N1 C24 C23 156.6(3) . . . . ?
C20 C19 C18 C17 -1.6(5) . . . . ?
C9 C4 C3 S1 -89.6(4) . . . . ?
C9 C8 C10 N3 102.0(4) . . . . ?
C22 S2 C23 C24 -69.2(3) . . . . ?
C17 C16 C21 C20 -0.9(5) . . . . ?
C17 C16 C15 N5 -85.4(4) . . . . ?
C15 N5 C14 C13 -174.7(3) . . . . ?
C15 C16 C21 C20 177.6(3) . . . . ?
C15 C16 C17 C18 -177.7(3) . . . . ?
C24 N1 C1 C2 159.1(3) . . . . ?
C24 N1 C25 C26 -79.7(4) . . . . ?
C31 C32 C34 N4 -70.2(4) . . . . ?
C31 C32 C33 C28 -0.6(5) . . . . ?
C34 N4 C35 C36 173.5(3) . . . . ?
C34 C32 C31 C30 178.9(3) . . . . ?
C34 C32 C33 C28 180.0(3) . . . . ?
C6 C5 C4 C3 178.7(3) . . . . ?
C6 C5 C4 C9 -2.0(5) . . . . ?
C6 C7 C8 C9 -1.2(5) . . . . ?
C6 C7 C8 C10 179.1(3) . . . . ?
C33 C28 C27 S3 -75.3(4) . . . . ?
C33 C32 C31 C30 -0.5(5) . . . . ?
C33 C32 C34 N4 109.2(4) . . . . ?
C10 N3 C11 C12 -171.8(3) . . . . ?
C10 C8 C9 C4 179.5(3) . . . . ?

loop_
_exptl_oxdiff_crystal_face_indexfrac_h
_exptl_oxdiff_crystal_face_indexfrac_k
_exptl_oxdiff_crystal_face_indexfrac_l
_exptl_oxdiff_crystal_face_x
_exptl_oxdiff_crystal_face_y
_exptl_oxdiff_crystal_face_z
-2.0001 -0.0000 -8.9999 -0.5189 -0.0290 -0.8636
2.0001 0.0000 8.9999 0.5189 0.0290 0.8636
4.0000 -6.0000 -3.9999 0.9095 0.1315 -0.4796
-4.0000 6.0000 3.9999 -0.9095 -0.1315 0.4796
7.0000 7.0000 3.9997 -0.0272 0.9646 0.2778
-7.0000 -7.0000 -4.9997 -0.0103 -0.9468 -0.3779
1.0000 -8.0000 -3.9998 0.8693 -0.2593 -0.4262
-3.9999 1.0000 8.0000 -0.1792 -0.4688 0.8751
-8.0000 -4.0000 -3.9998 -0.4118 -0.8999 -0.2566
5.9999 6.0000 -1.0002 -0.1893 0.9058 -0.2049
6.0000 -2.0000 0.9999 0.8142 0.4447 -0.0124

loop_
_smtbx_masks_void_nr
_smtbx_masks_void_average_x
_smtbx_masks_void_average_y
_smtbx_masks_void_average_z
_smtbx_masks_void_volume
_smtbx_masks_void_count_electrons
_smtbx_masks_void_content
1 0.000 0.000 0.000 149.7 53.1 '1 Cl,1 MeOH,1 H2O'
2 0.000 0.000 0.500 67.3 16.3 '1.6 H2O'
